data_4303795
loop_
_publ_author_name
'Ginger E. Sigmon'
'Brittany Weaver'
'Karrie-Ann Kubatko'
'Peter C. Burns'

_publ_section_title
;
Crown and Bowl-Shaped Clusters of Uranyl Polyhedra
;
_journal_name_full 'Inorganic Chemistry'
_journal_page_first 10907
_journal_page_last 10909
_journal_paper_doi 10.1021/ic9020355
_journal_volume 48
_journal_year 2009
_chemical_formula_sum 'Cs4 Na8.88 O147 U17'
_chemical_formula_weight 7134.3
_chemical_name_systematic
;
 Cesium sodium uranyl peroxide hydroxide
;
_space_group_IT_number 128
_space_group_name_Hall '-P 4 2n'
_symmetry_cell_setting tetragonal
_symmetry_space_group_name_Hall '-P 4 2n'
_symmetry_space_group_name_H-M 'P 4/m n c'
_atom_sites_solution_hydrogens none
_atom_sites_solution_primary direct
_atom_sites_solution_secondary difmap
_audit_creation_method SHELXL-97
_cell_angle_alpha 90.00
_cell_angle_beta 90.00
_cell_angle_gamma 90.00
_cell_formula_units_Z 4
_cell_length_a 20.5468(14)
_cell_length_b 20.5468(14)
_cell_length_c 40.710(3)
_cell_measurement_temperature 120(2)
_cell_volume 17187(2)
_computing_cell_refinement 'SMART-NT v5.0'
_computing_data_collection 'SMART-NT v5.0'
_computing_data_reduction 'SMART-NT v5.0'
_computing_molecular_graphics 'CrystalMaker v2.1'
_computing_structure_refinement 'SHELXL-97 (Sheldrick, 1997)'
_computing_structure_solution 'SHELXS-97 (Sheldrick, 1990)'
_diffrn_ambient_temperature 120(2)
_diffrn_measured_fraction_theta_full 1.000
_diffrn_measured_fraction_theta_max 1.000
_diffrn_measurement_device_type 'Bruker PLATFORM with a SMART CCD detector'
_diffrn_measurement_method \w
_diffrn_radiation_monochromator graphite
_diffrn_radiation_source 'fine-focus sealed tube'
_diffrn_radiation_type MoK\a
_diffrn_radiation_wavelength 0.71073
_diffrn_reflns_av_R_equivalents 0.1897
_diffrn_reflns_av_sigmaI/netI 0.1600
_diffrn_reflns_limit_h_max 26
_diffrn_reflns_limit_h_min -26
_diffrn_reflns_limit_k_max 21
_diffrn_reflns_limit_k_min -21
_diffrn_reflns_limit_l_max 52
_diffrn_reflns_limit_l_min -52
_diffrn_reflns_number 143809
_diffrn_reflns_theta_full 27.50
_diffrn_reflns_theta_max 27.50
_diffrn_reflns_theta_min 1.72
_exptl_absorpt_coefficient_mu 16.916
_exptl_absorpt_correction_T_max 0.327
_exptl_absorpt_correction_T_min 0.163
_exptl_absorpt_correction_type psi-scan
_exptl_crystal_colour orange
_exptl_crystal_density_diffrn 2.757
_exptl_crystal_density_method 'not measured'
_exptl_crystal_description blocky
_exptl_crystal_F_000 12231
_exptl_crystal_size_max 0.100
_exptl_crystal_size_mid 0.075
_exptl_crystal_size_min 0.075
_refine_diff_density_max 5.282
_refine_diff_density_min -4.362
_refine_diff_density_rms 0.446
_refine_ls_extinction_method none
_refine_ls_goodness_of_fit_ref 0.907
_refine_ls_hydrogen_treatment none
_refine_ls_matrix_type full
_refine_ls_number_parameters 370
_refine_ls_number_reflns 10032
_refine_ls_number_restraints 0
_refine_ls_restrained_S_all 0.907
_refine_ls_R_factor_all 0.1053
_refine_ls_R_factor_gt 0.0560
_refine_ls_shift/su_max 0.000
_refine_ls_shift/su_mean 0.000
_refine_ls_structure_factor_coef Fsqd
_refine_ls_weighting_details 'calc w=1/[\s^2^(Fo^2^)+(0.0656P)^2^+0.0000P] where P=(Fo^2^+2Fc^2^)/3'
_refine_ls_weighting_scheme calc
_refine_ls_wR_factor_gt 0.1543
_refine_ls_wR_factor_ref 0.1650
_reflns_number_gt 5267
_reflns_number_total 10032
_reflns_threshold_expression >2sigma(I)
_cod_data_source_file ic9020355_si_002_1.cif
_cod_data_source_block u16
_cod_depositor_comments
;

2024-01-11
Z value and formula fixed to values more according to usual
chemical conventions.                 miguel
;
_cod_original_formula_sum 'Cs8 Na17.76 O294 U34'
_cod_original_formula_weight 14268.6
_cod_original_formula_moiety 'Cs+, Na+, (UO2)2+, (O2)2-, (OH)-, (H2O)'
_cod_original_formula_units_Z 2
_cod_database_code 4303795

loop_
_symmetry_equiv_pos_as_xyz
'x, y, z'
'-y, x, z'
'-x, -y, z'
'y, -x, z'
'x+1/2, -y+1/2, -z+1/2'
'y+1/2, x+1/2, -z+1/2'
'-x+1/2, y+1/2, -z+1/2'
'-y+1/2, -x+1/2, -z+1/2'
'-x, -y, -z'
'y, -x, -z'
'x, y, -z'
'-y, x, -z'
'-x-1/2, y-1/2, z-1/2'
'-y-1/2, -x-1/2, z-1/2'
'x-1/2, -y-1/2, z-1/2'
'y-1/2, x-1/2, z-1/2'

loop_
_atom_site_label
_atom_site_type_symbol
_atom_site_fract_x
_atom_site_fract_y
_atom_site_fract_z
_atom_site_U_iso_or_equiv
_atom_site_adp_type
_atom_site_occupancy
_atom_site_symmetry_multiplicity
_atom_site_calc_flag
_atom_site_refinement_flags
_atom_site_disorder_assembly
_atom_site_disorder_group
U1 U 0.02992(4) 0.33922(3) 0.104153(17) 0.01839(17) Uani 1 1 d . . .
U2 U 0.29572(3) 0.17401(4) 0.102932(18) 0.02047(18) Uani 1 1 d . . .
U3 U 0.07924(4) 0.11999(4) 0.236787(17) 0.01994(18) Uani 1 1 d . . .
U4 U 0.15307(4) 0.23859(4) 0.171541(17) 0.01896(17) Uani 1 1 d . . .
U5 U 0.0000 0.0000 0.08282(4) 0.0342(4) Uani 1 4 d S . .
Cs1 Cs -0.15749(9) -0.03525(8) 0.14589(4) 0.0510(5) Uani 1 1 d . . .
Na1 Na 0.0000 0.5000 0.1591(3) 0.025(3) Uani 1 2 d S . .
Na2 Na 0.1110(5) 0.1759(5) 0.0842(2) 0.049(3) Uani 1 1 d . . .
Na3 Na 0.1451(9) 0.4849(9) 0.2067(4) 0.011(7) Uiso 0.35(2) 1 d P . .
Na4 Na 0.2518(8) 0.4123(8) 0.1908(4) 0.010(6) Uiso 0.37(2) 1 d P . .
O1 O 0.0689(6) 0.3157(6) 0.1584(3) 0.019(3) Uani 1 1 d . . .
O2 O 0.0909(6) 0.0174(6) 0.2621(3) 0.024(3) Uani 1 1 d . . .
O3 O 0.0658(6) 0.2238(6) 0.2107(3) 0.023(3) Uani 1 1 d . . .
O4 O 0.1251(6) 0.3238(6) 0.1359(3) 0.021(3) Uani 1 1 d . . .
O5 O -0.0303(6) 0.1547(6) 0.2447(3) 0.022(3) Uani 1 1 d . . .
O6 O 0.1760(6) 0.1537(6) 0.2092(3) 0.021(3) Uani 1 1 d . . .
O7 O 0.0536(6) 0.0808(6) 0.1991(3) 0.019(3) Uani 1 1 d . . .
O8 O 0.3168(7) 0.1953(7) 0.0494(3) 0.036(4) Uani 1 1 d . . .
O9 O 0.1146(6) 0.1812(6) 0.1450(3) 0.019(3) Uani 1 1 d . . .
O10 O 0.0319(6) 0.4237(6) 0.1156(3) 0.021(3) Uani 1 1 d . . .
O11 O 0.2574(6) 0.1961(6) 0.1567(3) 0.022(3) Uani 1 1 d . . .
O12 O 0.2412(6) 0.2520(6) 0.1361(3) 0.023(3) Uani 1 1 d . . .
O13 O 0.1934(7) 0.2956(7) 0.1985(3) 0.029(3) Uani 1 1 d . . .
O14 O 0.0276(6) 0.2526(6) 0.0948(3) 0.026(3) Uani 1 1 d . . .
O15 O 0.3330(7) 0.0769(6) 0.1280(3) 0.029(3) Uani 1 1 d . . .
O16 O 0.1064(6) 0.1600(7) 0.2731(3) 0.026(3) Uani 1 1 d . . .
O17 O 0.3710(6) 0.2116(7) 0.1153(3) 0.031(4) Uani 1 1 d . . .
O18 O 0.0419(7) 0.3622(7) 0.0508(3) 0.034(4) Uani 1 1 d . . .
O19 O 0.2196(6) 0.1340(6) 0.0927(3) 0.021(3) Uani 1 1 d . . .
O20 O 0.2795(6) 0.2505(6) 0.0634(3) 0.027(3) Uani 1 1 d . . .
O21 O 0.1073(7) 0.3537(7) 0.0664(3) 0.032(4) Uani 1 1 d . . .
O22 O -0.0792(7) 0.3539(7) 0.0904(4) 0.033(4) Uani 1 1 d . . .
O23 O 0.0000 0.0000 0.1384(7) 0.049(9) Uani 1 4 d S . .
O24 O -0.0852(11) 0.0519(11) 0.0832(5) 0.086(7) Uiso 1 1 d . . .
O25 O 0.1539(7) 0.2415(8) 0.0432(4) 0.042(4) Uani 1 1 d . . .
O26 O 0.1037(7) 0.5516(7) 0.1617(4) 0.033(4) Uani 1 1 d . . .
O27 O -0.0364(9) 0.3728(9) 0.2435(4) 0.060(5) Uani 1 1 d . . .
O28 O 0.1757(8) 0.0406(8) 0.0406(4) 0.048(5) Uani 1 1 d . . .
O29 O 0.2725(8) 0.0621(7) 0.1977(4) 0.048(4) Uani 1 1 d . . .
O30 O 0.1853(9) 0.4430(8) 0.1504(4) 0.054(5) Uani 1 1 d . . .
O31 O 0.1825(8) 0.4106(10) 0.2392(4) 0.063(6) Uani 1 1 d . . .
O32 O 0.0496(7) 0.4241(7) 0.1965(3) 0.030(3) Uiso 1 1 d . . .
O33 O 0.2713(13) 0.1253(13) 0.0000 0.067(8) Uiso 1 2 d S . .
O34 O -0.0922(9) 0.4823(9) 0.0696(5) 0.069(6) Uiso 1 1 d . . .
O35 O 0.3183(10) 0.3607(10) 0.1513(5) 0.071(6) Uiso 1 1 d . . .
O36 O 0.3354(10) 0.3682(10) 0.0788(5) 0.078(6) Uiso 1 1 d . . .
O37 O 0.2663(11) 0.5303(11) 0.2018(5) 0.090(7) Uiso 1 1 d . . .
O38 O 0.2850(15) 0.3104(15) 0.0000 0.088(10) Uiso 1 2 d S . .
O39 O 0.0353(9) 0.2803(9) 0.0000 0.023(4) Uiso 1 2 d S . .

loop_
_atom_site_aniso_label
_atom_site_aniso_U_11
_atom_site_aniso_U_22
_atom_site_aniso_U_33
_atom_site_aniso_U_23
_atom_site_aniso_U_13
_atom_site_aniso_U_12
U1 0.0207(4) 0.0157(4) 0.0188(4) -0.0015(3) 0.0000(3) 0.0015(3)
U2 0.0161(4) 0.0241(4) 0.0212(4) -0.0004(3) -0.0019(3) 0.0008(3)
U3 0.0220(4) 0.0226(4) 0.0153(3) -0.0009(3) -0.0028(3) 0.0006(3)
U4 0.0202(4) 0.0186(4) 0.0181(4) -0.0013(3) -0.0035(3) 0.0017(3)
U5 0.0356(7) 0.0356(7) 0.0313(9) 0.000 0.000 0.000
Cs1 0.0684(12) 0.0346(9) 0.0500(10) -0.0073(7) -0.0253(9) 0.0106(8)
Na1 0.022(6) 0.017(6) 0.036(7) 0.000 0.000 0.003(5)
Na2 0.053(7) 0.054(7) 0.039(6) 0.008(5) -0.002(5) 0.011(5)
O1 0.016(7) 0.025(8) 0.017(7) 0.003(6) -0.004(5) 0.001(6)
O2 0.027(8) 0.026(8) 0.018(7) 0.001(6) 0.009(6) 0.004(6)
O3 0.021(8) 0.028(8) 0.020(7) -0.006(6) 0.000(6) -0.006(6)
O4 0.023(8) 0.021(8) 0.019(7) 0.009(6) 0.002(6) -0.004(6)
O5 0.028(8) 0.023(8) 0.014(7) -0.002(6) 0.003(6) 0.000(6)
O6 0.018(7) 0.024(8) 0.021(7) 0.001(6) -0.001(6) 0.007(6)
O7 0.021(7) 0.024(8) 0.012(6) -0.001(5) 0.002(5) -0.003(6)
O8 0.034(9) 0.048(10) 0.026(8) -0.002(7) 0.006(7) 0.013(8)
O9 0.032(8) 0.011(7) 0.014(6) -0.007(5) -0.007(6) 0.005(6)
O10 0.026(8) 0.014(7) 0.022(7) 0.003(5) -0.003(6) 0.002(6)
O11 0.019(8) 0.027(8) 0.021(7) 0.000(6) 0.002(6) 0.004(6)
O12 0.026(8) 0.022(8) 0.021(7) 0.003(6) 0.000(6) 0.010(6)
O13 0.031(9) 0.041(9) 0.014(7) 0.000(6) 0.007(6) 0.007(7)
O14 0.028(8) 0.012(7) 0.039(9) -0.006(6) -0.008(6) 0.007(6)
O15 0.034(9) 0.021(8) 0.033(8) -0.002(6) -0.012(7) -0.005(7)
O16 0.023(8) 0.036(9) 0.018(7) 0.002(6) 0.000(6) 0.001(7)
O17 0.008(7) 0.045(10) 0.038(9) 0.001(7) 0.000(6) -0.005(7)
O18 0.029(9) 0.032(9) 0.040(9) -0.005(7) 0.002(7) 0.006(7)
O19 0.013(7) 0.025(8) 0.025(7) -0.005(6) 0.001(5) 0.002(6)
O20 0.021(8) 0.022(8) 0.038(8) 0.005(6) 0.000(6) 0.006(6)
O21 0.021(8) 0.048(10) 0.026(8) 0.001(7) -0.003(6) -0.008(7)
O22 0.022(8) 0.022(8) 0.055(10) 0.004(7) -0.004(7) -0.003(7)
O23 0.061(15) 0.061(15) 0.027(18) 0.000 0.000 0.000
O25 0.031(9) 0.047(11) 0.047(10) 0.011(8) 0.004(7) 0.013(8)
O26 0.027(9) 0.028(9) 0.044(10) 0.016(7) -0.012(7) -0.005(7)
O27 0.051(12) 0.079(14) 0.051(12) 0.010(10) -0.004(9) -0.004(10)
O28 0.062(12) 0.053(11) 0.030(9) 0.004(8) 0.016(8) 0.010(10)
O29 0.050(11) 0.029(9) 0.065(12) -0.001(8) 0.004(9) 0.001(8)
O30 0.066(13) 0.053(12) 0.044(11) -0.019(8) 0.004(9) -0.018(10)
O31 0.037(11) 0.111(17) 0.040(10) -0.028(10) -0.011(8) 0.014(11)

loop_
_atom_type_symbol
_atom_type_description
_atom_type_scat_dispersion_real
_atom_type_scat_dispersion_imag
_atom_type_scat_source
Cs Cs -0.3680 2.1192 'International Tables Vol C Tables 4.2.6.8 and 6.1.1.4'
Na Na 0.0362 0.0249 'International Tables Vol C Tables 4.2.6.8 and 6.1.1.4'
O O 0.0106 0.0060 'International Tables Vol C Tables 4.2.6.8 and 6.1.1.4'
U U -9.6767 9.6646 'International Tables Vol C Tables 4.2.6.8 and 6.1.1.4'

loop_
_geom_angle_atom_site_label_1
_geom_angle_atom_site_label_2
_geom_angle_atom_site_label_3
_geom_angle
_geom_angle_site_symmetry_1
_geom_angle_site_symmetry_3
_geom_angle_publ_flag
O10 U1 O14 177.1(6) . . ?
O10 U1 O21 91.9(6) . . ?
O14 U1 O21 90.3(6) . . ?
O10 U1 O18 92.6(5) . . ?
O14 U1 O18 90.4(6) . . ?
O21 U1 O18 39.2(5) . . ?
O10 U1 O22 87.6(5) . . ?
O14 U1 O22 92.9(5) . . ?
O21 U1 O22 120.2(5) . . ?
O18 U1 O22 81.1(5) . . ?
O10 U1 O4 88.3(5) . . ?
O14 U1 O4 90.3(5) . . ?
O21 U1 O4 78.7(5) . . ?
O18 U1 O4 117.9(5) . . ?
O22 U1 O4 160.8(5) . . ?
O10 U1 O1 87.1(5) . . ?
O14 U1 O1 90.2(5) . . ?
O21 U1 O1 115.0(5) . . ?
O18 U1 O1 154.2(5) . . ?
O22 U1 O1 124.7(5) . . ?
O4 U1 O1 36.3(4) . . ?
O10 U1 O15 88.1(5) . 2 ?
O14 U1 O15 90.5(5) . 2 ?
O21 U1 O15 159.4(5) . 2 ?
O18 U1 O15 120.3(5) . 2 ?
O22 U1 O15 39.3(5) . 2 ?
O4 U1 O15 121.8(4) . 2 ?
O1 U1 O15 85.5(4) . 2 ?
O10 U1 Na2 152.9(4) . . ?
O14 U1 Na2 27.3(4) . . ?
O21 U1 Na2 70.2(4) . . ?
O18 U1 Na2 86.1(4) . . ?
O22 U1 Na2 118.7(4) . . ?
O4 U1 Na2 68.8(3) . . ?
O1 U1 Na2 82.7(3) . . ?
O15 U1 Na2 115.8(4) 2 . ?
O10 U1 Na1 21.6(4) . . ?
O14 U1 Na1 155.7(4) . . ?
O21 U1 Na1 112.4(4) . . ?
O18 U1 Na1 112.5(4) . . ?
O22 U1 Na1 83.2(4) . . ?
O4 U1 Na1 86.2(3) . . ?
O1 U1 Na1 72.9(3) . . ?
O15 U1 Na1 71.4(3) 2 . ?
Na2 U1 Na1 154.12(17) . . ?
O10 U1 Cs1 137.8(4) . 4 ?
O14 U1 Cs1 39.5(4) . 4 ?
O21 U1 Cs1 127.4(4) . 4 ?
O18 U1 Cs1 126.8(4) . 4 ?
O22 U1 Cs1 84.7(3) . 4 ?
O4 U1 Cs1 85.7(3) . 4 ?
O1 U1 Cs1 64.3(3) . 4 ?
O15 U1 Cs1 60.8(3) 2 4 ?
Na2 U1 Cs1 57.36(15) . 4 ?
Na1 U1 Cs1 116.26(11) . 4 ?
O17 U2 O19 176.8(6) . . ?
O17 U2 O8 91.2(6) . . ?
O19 U2 O8 91.8(6) . . ?
O17 U2 O20 91.6(6) . . ?
O19 U2 O20 91.4(5) . . ?
O8 U2 O20 38.1(5) . . ?
O17 U2 O22 88.8(6) . 4 ?
O19 U2 O22 90.8(5) . 4 ?
O8 U2 O22 81.6(5) . 4 ?
O20 U2 O22 119.7(5) . 4 ?
O17 U2 O15 87.9(6) . . ?
O19 U2 O15 89.8(5) . . ?
O8 U2 O15 121.1(5) . . ?
O20 U2 O15 159.2(5) . . ?
O22 U2 O15 39.5(5) 4 . ?
O17 U2 O11 86.9(5) . . ?
O19 U2 O11 90.7(5) . . ?
O8 U2 O11 156.3(5) . . ?
O20 U2 O11 118.2(5) . . ?
O22 U2 O11 122.0(5) 4 . ?
O15 U2 O11 82.5(5) . . ?
O17 U2 O12 87.5(6) . . ?
O19 U2 O12 91.6(5) . . ?
O8 U2 O12 120.4(5) . . ?
O20 U2 O12 82.3(5) . . ?
O22 U2 O12 157.8(5) 4 . ?
O15 U2 O12 118.4(5) . . ?
O11 U2 O12 35.9(4) . . ?
O17 U2 Na2 153.2(5) . . ?
O19 U2 Na2 27.7(4) . . ?
O8 U2 Na2 89.8(4) . . ?
O20 U2 Na2 73.2(4) . . ?
O22 U2 Na2 117.8(4) 4 . ?
O15 U2 Na2 114.2(4) . . ?
O11 U2 Na2 81.6(3) . . ?
O12 U2 Na2 69.0(3) . . ?
O17 U2 Cs1 136.3(4) . 3 ?
O19 U2 Cs1 40.5(4) . 3 ?
O8 U2 Cs1 129.3(4) . 3 ?
O20 U2 Cs1 129.5(3) . 3 ?
O22 U2 Cs1 82.9(3) 4 3 ?
O15 U2 Cs1 59.3(3) . 3 ?
O11 U2 Cs1 62.7(3) . 3 ?
O12 U2 Cs1 84.7(3) . 3 ?
Na2 U2 Cs1 56.65(14) . 3 ?
O16 U3 O7 178.1(6) . . ?
O16 U3 O2 91.0(5) . 2 ?
O7 U3 O2 90.7(5) . 2 ?
O16 U3 O2 91.0(5) . . ?
O7 U3 O2 90.2(5) . . ?
O2 U3 O2 70.2(6) 2 . ?
O16 U3 O5 92.6(5) . . ?
O7 U3 O5 88.4(5) . . ?
O2 U3 O5 37.5(4) 2 . ?
O2 U3 O5 107.7(4) . . ?
O16 U3 O6 89.8(5) . . ?
O7 U3 O6 88.4(5) . . ?
O2 U3 O6 177.2(4) 2 . ?
O2 U3 O6 112.4(4) . . ?
O5 U3 O6 139.8(4) . . ?
O16 U3 O3 89.6(5) . . ?
O7 U3 O3 89.3(5) . . ?
O2 U3 O3 109.1(4) 2 . ?
O2 U3 O3 179.1(5) . . ?
O5 U3 O3 71.6(4) . . ?
O6 U3 O3 68.2(4) . . ?
O16 U3 O5 92.3(5) . 4 ?
O7 U3 O5 87.8(5) . 4 ?
O2 U3 O5 107.0(5) 2 4 ?
O2 U3 O5 36.8(4) . 4 ?
O5 U3 O5 144.2(6) . 4 ?
O6 U3 O5 75.6(4) . 4 ?
O3 U3 O5 143.8(4) . 4 ?
O16 U3 U4 98.9(4) . . ?
O7 U3 U4 79.3(4) . . ?
O2 U3 U4 142.7(3) 2 . ?
O2 U3 U4 144.5(3) . . ?
O5 U3 U4 105.8(3) . . ?
O6 U3 U4 34.5(3) . . ?
O3 U3 U4 35.9(3) . . ?
O5 U3 U4 108.4(3) 4 . ?
O16 U3 Na4 20.1(5) . 8 ?
O7 U3 Na4 160.0(5) . 8 ?
O2 U3 Na4 83.0(4) 2 8 ?
O2 U3 Na4 105.3(4) . 8 ?
O5 U3 Na4 75.0(4) . 8 ?
O6 U3 Na4 97.0(4) . 8 ?
O3 U3 Na4 75.1(4) . 8 ?
O5 U3 Na4 112.2(4) 4 8 ?
U4 U3 Na4 94.3(2) . 8 ?
O16 U3 Cs1 140.1(4) . 3 ?
O7 U3 Cs1 38.5(4) . 3 ?
O2 U3 Cs1 125.9(3) 2 3 ?
O2 U3 Cs1 88.7(3) . 3 ?
O5 U3 Cs1 125.3(3) . 3 ?
O6 U3 Cs1 54.1(3) . 3 ?
O3 U3 Cs1 91.3(3) . 3 ?
O5 U3 Cs1 65.0(3) 4 3 ?
U4 U3 Cs1 62.16(3) . 3 ?
Na4 U3 Cs1 151.0(2) 8 3 ?
O16 U3 Cs1 140.8(4) . 4 ?
O7 U3 Cs1 38.6(4) . 4 ?
O2 U3 Cs1 87.8(3) 2 4 ?
O2 U3 Cs1 124.9(3) . 4 ?
O5 U3 Cs1 64.0(3) . 4 ?
O6 U3 Cs1 89.9(3) . 4 ?
O3 U3 Cs1 54.4(3) . 4 ?
O5 U3 Cs1 125.4(3) 4 4 ?
U4 U3 Cs1 62.13(2) . 4 ?
Na4 U3 Cs1 121.8(2) 8 4 ?
Cs1 U3 Cs1 64.02(4) 3 4 ?
O9 U4 O13 178.8(6) . . ?
O9 U4 O12 92.7(5) . . ?
O13 U4 O12 86.8(5) . . ?
O9 U4 O4 90.6(5) . . ?
O13 U4 O4 90.3(5) . . ?
O12 U4 O4 73.7(4) . . ?
O9 U4 O6 89.6(5) . . ?
O13 U4 O6 89.6(5) . . ?
O12 U4 O6 109.5(4) . . ?
O4 U4 O6 176.9(4) . . ?
O9 U4 O11 90.1(5) . . ?
O13 U4 O11 88.8(5) . . ?
O12 U4 O11 36.0(4) . . ?
O4 U4 O11 109.6(4) . . ?
O6 U4 O11 73.5(4) . . ?
O9 U4 O1 89.0(5) . . ?
O13 U4 O1 92.2(5) . . ?
O12 U4 O1 110.0(4) . . ?
O4 U4 O1 36.3(4) . . ?
O6 U4 O1 140.5(4) . . ?
O11 U4 O1 145.9(4) . . ?
O9 U4 O3 89.3(5) . . ?
O13 U4 O3 91.2(5) . . ?
O12 U4 O3 176.9(4) . . ?
O4 U4 O3 108.7(4) . . ?
O6 U4 O3 68.2(4) . . ?
O11 U4 O3 141.7(4) . . ?
O1 U4 O3 72.4(4) . . ?
O9 U4 Na2 29.1(4) . . ?
O13 U4 Na2 151.0(4) . . ?
O12 U4 Na2 69.2(3) . . ?
O4 U4 Na2 68.0(3) . . ?
O6 U4 Na2 113.1(3) . . ?
O11 U4 Na2 81.2(3) . . ?
O1 U4 Na2 81.6(3) . . ?
O3 U4 Na2 113.4(3) . . ?
O9 U4 U3 80.1(4) . . ?
O13 U4 U3 99.8(4) . . ?
O12 U4 U3 142.7(3) . . ?
O4 U4 U3 142.2(3) . . ?
O6 U4 U3 34.8(3) . . ?
O11 U4 U3 106.9(3) . . ?
O1 U4 U3 106.4(3) . . ?
O3 U4 U3 35.5(3) . . ?
Na2 U4 U3 109.21(15) . . ?
O9 U4 Cs1 38.9(4) . 3 ?
O13 U4 Cs1 140.1(4) . 3 ?
O12 U4 Cs1 87.0(3) . 3 ?
O4 U4 Cs1 125.4(3) . 3 ?
O6 U4 Cs1 55.8(3) . 3 ?
O11 U4 Cs1 64.3(3) . 3 ?
O1 U4 Cs1 126.9(3) . 3 ?
O3 U4 Cs1 93.1(3) . 3 ?
Na2 U4 Cs1 57.33(14) . 3 ?
U3 U4 Cs1 64.43(3) . 3 ?
O9 U4 Cs1 37.4(4) . 4 ?
O13 U4 Cs1 143.5(4) . 4 ?
O12 U4 Cs1 126.0(3) . 4 ?
O4 U4 Cs1 85.4(3) . 4 ?
O6 U4 Cs1 92.9(3) . 4 ?
O11 U4 Cs1 126.7(3) . 4 ?
O1 U4 Cs1 63.8(3) . 4 ?
O3 U4 Cs1 56.6(3) . 4 ?
Na2 U4 Cs1 56.85(15) . 4 ?
U3 U4 Cs1 65.07(3) . 4 ?
Cs1 U4 Cs1 65.68(5) 3 4 ?
O24 U5 O24 89.996(10) 3 2 ?
O24 U5 O24 89.996(11) 3 4 ?
O24 U5 O24 179.0(12) 2 4 ?
O24 U5 O24 179.0(12) 3 . ?
O24 U5 O24 89.996(10) 2 . ?
O24 U5 O24 89.996(10) 4 . ?
O24 U5 O23 89.5(6) 3 . ?
O24 U5 O23 89.5(6) 2 . ?
O24 U5 O23 89.5(6) 4 . ?
O24 U5 O23 89.5(6) . . ?
O24 U5 Cs1 54.9(6) 3 3 ?
O24 U5 Cs1 122.9(6) 2 3 ?
O24 U5 Cs1 56.4(6) 4 3 ?
O24 U5 Cs1 124.3(6) . 3 ?
O23 U5 Cs1 52.25(3) . 3 ?
O24 U5 Cs1 56.4(6) 3 2 ?
O24 U5 Cs1 54.9(6) 2 2 ?
O24 U5 Cs1 124.3(6) 4 2 ?
O24 U5 Cs1 122.9(6) . 2 ?
O23 U5 Cs1 52.25(3) . 2 ?
Cs1 U5 Cs1 67.99(3) 3 2 ?
O24 U5 Cs1 124.3(6) 3 . ?
O24 U5 Cs1 56.4(6) 2 . ?
O24 U5 Cs1 122.9(6) 4 . ?
O24 U5 Cs1 54.9(6) . . ?
O23 U5 Cs1 52.25(3) . . ?
Cs1 U5 Cs1 104.50(6) 3 . ?
Cs1 U5 Cs1 67.99(3) 2 . ?
O24 U5 Cs1 122.9(6) 3 4 ?
O24 U5 Cs1 124.3(6) 2 4 ?
O24 U5 Cs1 54.9(6) 4 4 ?
O24 U5 Cs1 56.4(6) . 4 ?
O23 U5 Cs1 52.25(3) . 4 ?
Cs1 U5 Cs1 67.99(3) 3 4 ?
Cs1 U5 Cs1 104.50(6) 2 4 ?
Cs1 U5 Cs1 67.99(3) . 4 ?
O9 Cs1 O9 172.5(3) 2 3 ?
O9 Cs1 O14 59.2(3) 2 2 ?
O9 Cs1 O14 124.3(3) 3 2 ?
O9 Cs1 O7 113.8(3) 2 3 ?
O9 Cs1 O7 62.4(3) 3 3 ?
O14 Cs1 O7 172.6(3) 2 3 ?
O9 Cs1 O29 93.6(3) 2 3 ?
O9 Cs1 O29 92.9(4) 3 3 ?
O14 Cs1 O29 92.7(4) 2 3 ?
O7 Cs1 O29 89.8(4) 3 3 ?
O9 Cs1 O19 123.4(3) 2 3 ?
O9 Cs1 O19 60.0(3) 3 3 ?
O14 Cs1 O19 64.4(3) 2 3 ?
O7 Cs1 O19 122.4(3) 3 3 ?
O29 Cs1 O19 92.4(4) 3 3 ?
O9 Cs1 O7 61.8(3) 2 2 ?
O9 Cs1 O7 114.3(3) 3 2 ?
O14 Cs1 O7 121.0(3) 2 2 ?
O7 Cs1 O7 52.0(4) 3 2 ?
O29 Cs1 O7 90.9(4) 3 2 ?
O19 Cs1 O7 173.6(3) 3 2 ?
O9 Cs1 O23 86.3(2) 2 . ?
O9 Cs1 O23 86.2(2) 3 . ?
O14 Cs1 O23 117.1(5) 2 . ?
O7 Cs1 O23 58.3(5) 3 . ?
O29 Cs1 O23 144.3(6) 3 . ?
O19 Cs1 O23 117.3(5) 3 . ?
O7 Cs1 O23 57.8(5) 2 . ?
O9 Cs1 O24 63.0(4) 2 . ?
O9 Cs1 O24 111.6(4) 3 . ?
O14 Cs1 O24 64.2(4) 2 . ?
O7 Cs1 O24 111.5(4) 3 . ?
O29 Cs1 O24 152.9(5) 3 . ?
O19 Cs1 O24 90.0(4) 3 . ?
O7 Cs1 O24 89.6(4) 2 . ?
O23 Cs1 O24 53.2(6) . . ?
O9 Cs1 O24 112.2(4) 2 2 ?
O9 Cs1 O24 62.3(4) 3 2 ?
O14 Cs1 O24 91.4(4) 2 2 ?
O7 Cs1 O24 89.6(4) 3 2 ?
O29 Cs1 O24 152.0(5) 3 2 ?
O19 Cs1 O24 64.7(4) 3 2 ?
O7 Cs1 O24 110.5(4) 2 2 ?
O23 Cs1 O24 52.8(6) . 2 ?
O24 Cs1 O24 49.3(6) . 2 ?
O9 Cs1 O6 131.8(3) 2 3 ?
O9 Cs1 O6 51.9(3) 3 3 ?
O14 Cs1 O6 134.0(3) 2 3 ?
O7 Cs1 O6 51.6(3) 3 3 ?
O29 Cs1 O6 48.0(3) 3 3 ?
O19 Cs1 O6 90.7(3) 3 3 ?
O7 Cs1 O6 87.3(3) 2 3 ?
O23 Cs1 O6 108.6(4) . 3 ?
O24 Cs1 O6 159.1(4) . 3 ?
O24 Cs1 O6 113.1(4) 2 3 ?
O9 Cs1 O3 52.0(3) 2 2 ?
O9 Cs1 O3 131.6(3) 3 2 ?
O14 Cs1 O3 90.7(3) 2 2 ?
O7 Cs1 O3 85.7(3) 3 2 ?
O29 Cs1 O3 49.0(3) 3 2 ?
O19 Cs1 O3 134.4(3) 3 2 ?
O7 Cs1 O3 51.2(3) 2 2 ?
O23 Cs1 O3 107.9(4) . 2 ?
O24 Cs1 O3 113.7(4) . 2 ?
O24 Cs1 O3 158.6(4) 2 2 ?
O6 Cs1 O3 79.9(3) 3 2 ?
O26 Na1 O26 174.9(9) . 3_565 ?
O26 Na1 O32 83.2(5) . . ?
O26 Na1 O32 93.5(5) 3_565 . ?
O26 Na1 O32 93.5(5) . 3_565 ?
O26 Na1 O32 83.2(5) 3_565 3_565 ?
O32 Na1 O32 101.5(8) . 3_565 ?
O26 Na1 O10 94.5(5) . . ?
O26 Na1 O10 89.2(5) 3_565 . ?
O32 Na1 O10 86.0(4) . . ?
O32 Na1 O10 169.6(5) 3_565 . ?
O26 Na1 O10 89.2(5) . 3_565 ?
O26 Na1 O10 94.5(5) 3_565 3_565 ?
O32 Na1 O10 169.6(5) . 3_565 ?
O32 Na1 O10 86.0(4) 3_565 3_565 ?
O10 Na1 O10 87.6(7) . 3_565 ?
O26 Na1 Na3 42.9(4) . . ?
O26 Na1 Na3 133.2(6) 3_565 . ?
O32 Na1 Na3 41.1(4) . . ?
O32 Na1 Na3 93.8(5) 3_565 . ?
O10 Na1 Na3 96.5(4) . . ?
O10 Na1 Na3 132.1(4) 3_565 . ?
O26 Na1 Na3 133.2(6) . 3_565 ?
O26 Na1 Na3 42.9(4) 3_565 3_565 ?
O32 Na1 Na3 93.8(5) . 3_565 ?
O32 Na1 Na3 41.1(4) 3_565 3_565 ?
O10 Na1 Na3 132.1(4) . 3_565 ?
O10 Na1 Na3 96.5(4) 3_565 3_565 ?
Na3 Na1 Na3 114.3(6) . 3_565 ?
O26 Na1 U1 104.7(4) . . ?
O26 Na1 U1 78.3(3) 3_565 . ?
O32 Na1 U1 75.9(3) . . ?
O32 Na1 U1 161.0(3) 3_565 . ?
O10 Na1 U1 15.6(3) . . ?
O10 Na1 U1 99.4(4) 3_565 . ?
Na3 Na1 U1 95.9(3) . . ?
Na3 Na1 U1 119.9(3) 3_565 . ?
O26 Na1 U1 78.3(3) . 3_565 ?
O26 Na1 U1 104.7(4) 3_565 3_565 ?
O32 Na1 U1 161.0(3) . 3_565 ?
O32 Na1 U1 75.9(3) 3_565 3_565 ?
O10 Na1 U1 99.4(4) . 3_565 ?
O10 Na1 U1 15.6(3) 3_565 3_565 ?
Na3 Na1 U1 119.9(3) . 3_565 ?
Na3 Na1 U1 95.9(3) 3_565 3_565 ?
U1 Na1 U1 112.7(3) . 3_565 ?
O24 Na2 O25 132.9(8) 4 . ?
O24 Na2 O14 99.5(7) 4 . ?
O25 Na2 O14 91.1(6) . . ?
O24 Na2 O19 102.0(7) 4 . ?
O25 Na2 O19 87.7(6) . . ?
O14 Na2 O19 151.6(6) . . ?
O24 Na2 O9 94.1(7) 4 . ?
O25 Na2 O9 133.0(7) . . ?
O14 Na2 O9 79.1(5) . . ?
O19 Na2 O9 81.1(5) . . ?
O24 Na2 U1 120.0(7) 4 . ?
O25 Na2 U1 79.0(5) . . ?
O14 Na2 U1 20.7(3) . . ?
O19 Na2 U1 133.1(5) . . ?
O9 Na2 U1 76.3(4) . . ?
O24 Na2 U2 122.0(7) 4 . ?
O25 Na2 U2 77.0(4) . . ?
O14 Na2 U2 132.9(5) . . ?
O19 Na2 U2 20.4(3) . . ?
O9 Na2 U2 77.0(4) . . ?
U1 Na2 U2 113.2(3) . . ?
O24 Na2 U4 114.6(6) 4 . ?
O25 Na2 U4 112.5(5) . . ?
O14 Na2 U4 76.9(4) . . ?
O19 Na2 U4 77.4(4) . . ?
O9 Na2 U4 20.5(3) . . ?
U1 Na2 U4 67.19(16) . . ?
U2 Na2 U4 66.71(16) . . ?
O24 Na2 Cs1 60.9(6) 4 4 ?
O25 Na2 Cs1 143.6(5) . 4 ?
O14 Na2 Cs1 52.8(4) . 4 ?
O19 Na2 Cs1 125.5(4) . 4 ?
O9 Na2 Cs1 52.4(3) . 4 ?
U1 Na2 Cs1 67.49(16) . 4 ?
U2 Na2 Cs1 128.5(2) . 4 ?
U4 Na2 Cs1 67.51(15) . 4 ?
O24 Na2 Cs1 62.0(6) 4 3 ?
O25 Na2 Cs1 142.3(5) . 3 ?
O14 Na2 Cs1 123.2(5) . 3 ?
O19 Na2 Cs1 54.9(4) . 3 ?
O9 Na2 Cs1 52.4(3) . 3 ?
U1 Na2 Cs1 127.7(2) . 3 ?
U2 Na2 Cs1 68.30(15) . 3 ?
U4 Na2 Cs1 66.82(15) . 3 ?
Cs1 Na2 Cs1 73.07(17) 4 3 ?
O31 Na3 O27 80.9(9) . 8 ?
O31 Na3 O32 91.7(9) . . ?
O27 Na3 O32 105.2(9) 8 . ?
O31 Na3 O26 168.6(11) . . ?
O27 Na3 O26 110.2(9) 8 . ?
O32 Na3 O26 82.9(7) . . ?
O31 Na3 O30 101.2(9) . . ?
O27 Na3 O30 168.4(10) 8 . ?
O32 Na3 O30 86.2(8) . . ?
O26 Na3 O30 68.5(7) . . ?
O31 Na3 O37 87.8(9) . . ?
O27 Na3 O37 93.1(9) 8 . ?
O32 Na3 O37 161.4(10) . . ?
O26 Na3 O37 94.2(8) . . ?
O30 Na3 O37 75.7(8) . . ?
O31 Na3 Na4 58.2(7) . . ?
O27 Na3 Na4 125.7(9) 8 . ?
O32 Na3 Na4 109.7(8) . . ?
O26 Na3 Na4 114.3(8) . . ?
O30 Na3 Na4 49.6(6) . . ?
O37 Na3 Na4 54.8(7) . . ?
O31 Na3 Na1 133.7(9) . . ?
O27 Na3 Na1 107.6(8) 8 . ?
O32 Na3 Na1 42.0(5) . . ?
O26 Na3 Na1 41.6(4) . . ?
O30 Na3 Na1 79.3(6) . . ?
O37 Na3 Na1 135.2(8) . . ?
Na4 Na3 Na1 126.2(7) . . ?
O30 Na4 O35 88.7(9) . . ?
O30 Na4 O16 167.0(10) . 8 ?
O35 Na4 O16 84.7(8) . 8 ?
O30 Na4 O31 104.1(9) . . ?
O35 Na4 O31 152.2(10) . . ?
O16 Na4 O31 86.7(7) 8 . ?
O30 Na4 O37 86.0(9) . . ?
O35 Na4 O37 119.4(10) . . ?
O16 Na4 O37 87.5(8) 8 . ?
O31 Na4 O37 86.5(9) . . ?
O30 Na4 O13 93.7(8) . . ?
O35 Na4 O13 86.4(8) . . ?
O16 Na4 O13 97.1(7) 8 . ?
O31 Na4 O13 68.4(7) . . ?
O37 Na4 O13 154.1(9) . . ?
O30 Na4 Na3 61.8(7) . . ?
O35 Na4 Na3 150.5(9) . . ?
O16 Na4 Na3 123.9(8) 8 . ?
O31 Na4 Na3 49.1(7) . . ?
O37 Na4 Na3 61.3(8) . . ?
O13 Na4 Na3 95.8(7) . . ?
O30 Na4 U3 161.0(8) . 8 ?
O35 Na4 U3 98.2(7) . 8 ?
O16 Na4 U3 15.0(4) 8 8 ?
O31 Na4 U3 77.7(6) . 8 ?
O37 Na4 U3 75.2(6) . 8 ?
O13 Na4 U3 104.4(6) . 8 ?
Na3 Na4 U3 109.6(6) . 8 ?
O4 O1 U1 70.7(7) . . ?
O4 O1 U4 69.6(7) . . ?
U1 O1 U4 125.3(5) . . ?
O5 O2 U3 73.6(7) 4 4 ?
O5 O2 U3 74.1(7) 4 . ?
U3 O2 U3 126.7(5) 4 . ?
U3 O3 U4 108.6(5) . . ?
U3 O3 Cs1 93.1(4) . 4 ?
U4 O3 Cs1 89.5(3) . 4 ?
O1 O4 U4 74.0(7) . . ?
O1 O4 U1 73.0(7) . . ?
U4 O4 U1 129.8(5) . . ?
O2 O5 U3 68.9(7) 2 . ?
O2 O5 U3 69.1(7) 2 2 ?
U3 O5 U3 120.5(5) . 2 ?
U4 O6 U3 110.7(5) . . ?
U4 O6 Cs1 90.8(3) . 3 ?
U3 O6 Cs1 93.1(4) . 3 ?
U3 O7 Cs1 120.8(5) . 3 ?
U3 O7 Cs1 120.9(5) . 4 ?
Cs1 O7 Cs1 93.8(3) 3 4 ?
O20 O8 U2 71.3(7) . . ?
U4 O9 Na2 130.3(7) . . ?
U4 O9 Cs1 122.2(5) . 4 ?
Na2 O9 Cs1 88.6(4) . 4 ?
U4 O9 Cs1 120.2(5) . 3 ?
Na2 O9 Cs1 88.7(4) . 3 ?
Cs1 O9 Cs1 97.4(3) 4 3 ?
U1 O10 Na1 142.9(6) . . ?
O12 O11 U2 72.2(7) . . ?
O12 O11 U4 69.8(7) . . ?
U2 O11 U4 126.9(5) . . ?
O11 O12 U4 74.2(7) . . ?
O11 O12 U2 71.9(7) . . ?
U4 O12 U2 129.7(6) . . ?
U4 O13 Na4 135.2(7) . . ?
U1 O14 Na2 132.0(7) . . ?
U1 O14 Cs1 118.8(6) . 4 ?
Na2 O14 Cs1 90.2(5) . 4 ?
O22 O15 U2 69.3(7) 4 . ?
O22 O15 U1 67.9(7) 4 4 ?
U2 O15 U1 127.7(6) . 4 ?
O22 O15 Cs1 116.7(8) 4 3 ?
U2 O15 Cs1 88.0(4) . 3 ?
U1 O15 Cs1 85.5(4) 4 3 ?
U3 O16 Na4 144.9(8) . 8 ?
O21 O18 U1 70.2(7) . . ?
U2 O19 Na2 131.9(7) . . ?
U2 O19 Cs1 118.1(5) . 3 ?
Na2 O19 Cs1 87.4(4) . 3 ?
O8 O20 U2 70.6(7) . . ?
O18 O21 U1 70.7(8) . . ?
O15 O22 U1 72.8(7) 2 . ?
O15 O22 U2 71.2(7) 2 2 ?
U1 O22 U2 133.0(6) . 2 ?
U5 O23 Cs1 95.3(5) . 3 ?
U5 O23 Cs1 95.3(5) . 2 ?
Cs1 O23 Cs1 89.51(9) 3 2 ?
U5 O23 Cs1 95.3(5) . . ?
Cs1 O23 Cs1 169.4(10) 3 . ?
Cs1 O23 Cs1 89.51(9) 2 . ?
U5 O23 Cs1 95.3(5) . 4 ?
Cs1 O23 Cs1 89.51(9) 3 4 ?
Cs1 O23 Cs1 169.4(10) 2 4 ?
Cs1 O23 Cs1 89.51(9) . 4 ?
U5 O24 Na2 178.2(12) . 2 ?
U5 O24 Cs1 96.0(7) . . ?
Na2 O24 Cs1 84.8(7) 2 . ?
U5 O24 Cs1 94.5(7) . 4 ?
Na2 O24 Cs1 83.9(7) 2 4 ?
Cs1 O24 Cs1 84.8(5) . 4 ?
Na1 O26 Na3 95.5(7) . . ?
Na4 O30 Na3 68.6(7) . . ?
Na3 O31 Na4 72.6(8) . . ?
Na3 O32 Na1 96.9(7) . . ?
Na4 O37 Na3 63.9(8) . . ?

loop_
_geom_bond_atom_site_label_1
_geom_bond_atom_site_label_2
_geom_bond_distance
_geom_bond_site_symmetry_2
_geom_bond_publ_flag
U1 O10 1.797(12) . ?
U1 O14 1.820(12) . ?
U1 O21 2.230(13) . ?
U1 O18 2.237(14) . ?
U1 O22 2.330(14) . ?
U1 O4 2.365(12) . ?
U1 O1 2.397(12) . ?
U1 O15 2.403(13) 2 ?
U2 O17 1.801(13) . ?
U2 O19 1.815(12) . ?
U2 O8 2.263(13) . ?
U2 O20 2.273(13) . ?
U2 O22 2.342(14) 4 ?
U2 O15 2.370(13) . ?
U2 O11 2.371(12) . ?
U2 O12 2.375(13) . ?
U3 O16 1.780(13) . ?
U3 O7 1.811(12) . ?
U3 O2 2.317(12) 2 ?
U3 O2 2.358(13) . ?
U3 O5 2.383(13) . ?
U3 O6 2.386(12) . ?
U3 O3 2.398(13) . ?
U3 O5 2.429(13) 4 ?
U4 O9 1.784(12) . ?
U4 O13 1.807(14) . ?
U4 O12 2.333(13) . ?
U4 O4 2.346(12) . ?
U4 O6 2.368(12) . ?
U4 O11 2.392(12) . ?
U4 O1 2.406(12) . ?
U4 O3 2.419(13) . ?
U5 O24 2.05(2) 3 ?
U5 O24 2.05(2) 2 ?
U5 O24 2.05(2) 4 ?
U5 O24 2.05(2) . ?
U5 O23 2.26(3) . ?
Cs1 O9 3.118(13) 2 ?
Cs1 O9 3.126(12) 3 ?
Cs1 O14 3.132(14) 2 ?
Cs1 O7 3.182(12) 3 ?
Cs1 O29 3.216(17) 3 ?
Cs1 O19 3.230(13) 3 ?
Cs1 O7 3.241(12) 2 ?
Cs1 O23 3.330(3) . ?
Cs1 O24 3.45(2) . ?
Cs1 O24 3.50(2) 2 ?
Na1 O26 2.382(14) . ?
Na1 O26 2.382(14) 3_565 ?
Na1 O32 2.405(15) . ?
Na1 O32 2.405(15) 3_565 ?
Na1 O10 2.456(15) . ?
Na1 O10 2.456(15) 3_565 ?
Na2 O24 2.22(2) 4 ?
Na2 O25 2.321(17) . ?
Na2 O14 2.368(16) . ?
Na2 O19 2.416(15) . ?
Na2 O9 2.476(15) . ?
Na3 O31 2.16(3) . ?
Na3 O27 2.32(2) 8 ?
Na3 O32 2.36(2) . ?
Na3 O26 2.44(2) . ?
Na3 O30 2.58(2) . ?
Na3 O37 2.67(3) . ?
Na3 Na4 2.73(3) . ?
Na4 O30 2.23(2) . ?
Na4 O35 2.36(3) . ?
Na4 O16 2.36(2) 8 ?
Na4 O31 2.43(2) . ?
Na4 O37 2.48(3) . ?
Na4 O13 2.70(2) . ?
O1 O4 1.483(17) . ?
O2 O5 1.513(17) 4 ?
O2 U3 2.317(12) 4 ?
O5 O2 1.513(17) 2 ?
O5 U3 2.429(13) 2 ?
O7 Cs1 3.182(12) 3 ?
O7 Cs1 3.241(12) 4 ?
O8 O20 1.482(18) . ?
O9 Cs1 3.118(13) 4 ?
O9 Cs1 3.126(12) 3 ?
O11 O12 1.463(17) . ?
O14 Cs1 3.132(14) 4 ?
O15 O22 1.592(19) 4 ?
O15 U1 2.403(13) 4 ?
O16 Na4 2.36(2) 8 ?
O18 O21 1.497(19) . ?
O19 Cs1 3.230(13) 3 ?
O22 O15 1.592(19) 2 ?
O22 U2 2.342(14) 2 ?
O23 Cs1 3.330(3) 3 ?
O23 Cs1 3.330(3) 2 ?
O23 Cs1 3.330(3) 4 ?
O24 Na2 2.22(2) 2 ?
O24 Cs1 3.50(2) 4 ?
O27 Na3 2.32(2) 8 ?
O29 Cs1 3.216(17) 3 ?
